data_7248752
loop_
_publ_author_name
'Hua, Xiu-Ni'
'Cai, Zhuoer'
'Huang, Tian-Tian'
'Cui, Jing-Han'
'Shi, Xian'
'Zhang, Xiang'
'Zhang, Yinan'
'Chen, Jian'
'Xu, Kai'
'Duan, Hai-Bao'

_publ_section_title
;
 Successive high-temperature phase transitions triggered dielectric
 switching in a one-dimensional hybrid perovskite with blue emission
;
_journal_issue 25
_journal_name_full CrystEngComm
_journal_page_first 3325
_journal_page_last 3330
_journal_paper_doi 10.1039/D4CE00415A
_journal_volume 26
_journal_year 2024
_chemical_formula_moiety 'Cd Cl3, C7 H16 N'
_chemical_formula_sum 'C7 H16 Cd Cl3 N'
_chemical_formula_weight 332.96
_space_group_crystal_system triclinic
_space_group_IT_number 2
_space_group_name_Hall '-P 1'
_space_group_name_H-M_alt 'P -1'
_atom_sites_solution_hydrogens geom
_atom_sites_solution_primary dual
_audit_creation_date 2023-11-15
_audit_creation_method
;FinalCif V128 by Daniel Kratzert, Freiburg 2023, 
https://dkratzert.de/finalcif.html
;
_audit_update_record
;
2024-04-13 deposited with the CCDC.	2024-05-30 downloaded from the CCDC.
;
_cell_angle_alpha 103.927(5)
_cell_angle_beta 90.111(4)
_cell_angle_gamma 95.743(4)
_cell_formula_units_Z 2
_cell_length_a 6.6055(7)
_cell_length_b 7.4668(10)
_cell_length_c 12.1960(16)
_cell_measurement_reflns_used 2800
_cell_measurement_temperature 293.00
_cell_measurement_theta_max 26.348
_cell_measurement_theta_min 3.100
_cell_volume 580.71(13)
_computing_cell_refinement 'SAINT V8.40A (Bruker, 2019)'
_computing_data_reduction 'SAINT V8.40A (Bruker, 2019)'
_computing_molecular_graphics 'Olex2 1.5 (Dolomanov et al., 2009)'
_computing_publication_material 'Olex2 1.5 (Dolomanov et al., 2009)'
_computing_structure_refinement 'SHELXL 2018/3 (Sheldrick, 2015)'
_computing_structure_solution 'SHELXT 2018/2 (Sheldrick, 2018)'
_diffrn_ambient_temperature 293.00
_diffrn_measured_fraction_theta_full 0.979
_diffrn_measured_fraction_theta_max 0.979
_diffrn_measurement_device_type 'Bruker APEX-II CCD'
_diffrn_measurement_method '\f and \w scans'
_diffrn_radiation_type MoK\a
_diffrn_radiation_wavelength 0.71073
_diffrn_reflns_av_R_equivalents 0.0496
_diffrn_reflns_av_unetI/netI 0.0507
_diffrn_reflns_Laue_measured_fraction_full 0.979
_diffrn_reflns_Laue_measured_fraction_max 0.979
_diffrn_reflns_limit_h_max 7
_diffrn_reflns_limit_h_min -7
_diffrn_reflns_limit_k_max 8
_diffrn_reflns_limit_k_min -8
_diffrn_reflns_limit_l_max 14
_diffrn_reflns_limit_l_min -14
_diffrn_reflns_number 5773
_diffrn_reflns_point_group_measured_fraction_full 0.979
_diffrn_reflns_point_group_measured_fraction_max 0.979
_diffrn_reflns_theta_full 25.023
_diffrn_reflns_theta_max 25.023
_diffrn_reflns_theta_min 3.101
_diffrn_source_current 1.4
_diffrn_source_power 0.07
_diffrn_source_voltage 50.0
_diffrn_standards_number 0
_exptl_absorpt_coefficient_mu 2.522
_exptl_absorpt_correction_T_max 0.0195
_exptl_absorpt_correction_T_min 0.0043
_exptl_absorpt_correction_type multi-scan
_exptl_absorpt_process_details
;
SADABS-2016/2 (Bruker,2016/2) was used for absorption correction.
wR2(int) was 0.1254 before and 0.0669 after correction.
The Ratio of minimum to maximum transmission is 0.2205.
The \l/2 correction factor is Not present.
;
_exptl_crystal_colour 'clear light colourless'
_exptl_crystal_colour_lustre clear
_exptl_crystal_colour_modifier light
_exptl_crystal_colour_primary colourless
_exptl_crystal_density_diffrn 1.904
_exptl_crystal_description block
_exptl_crystal_F_000 328
_exptl_crystal_size_max 0.1
_exptl_crystal_size_mid 0.09
_exptl_crystal_size_min 0.06
_refine_diff_density_max 0.643
_refine_diff_density_min -0.596
_refine_diff_density_rms 0.109
_refine_ls_extinction_coef 0.149(7)
_refine_ls_extinction_expression Fc^*^=kFc[1+0.001xFc^2^\l^3^/sin(2\q)]^-1/4^
_refine_ls_extinction_method 'SHELXL-2018/3 (Sheldrick 2018)'
_refine_ls_goodness_of_fit_ref 1.043
_refine_ls_hydrogen_treatment constr
_refine_ls_matrix_type full
_refine_ls_number_parameters 115
_refine_ls_number_reflns 2010
_refine_ls_number_restraints 0
_refine_ls_restrained_S_all 1.043
_refine_ls_R_factor_all 0.0379
_refine_ls_R_factor_gt 0.0347
_refine_ls_shift/su_max 0.000
_refine_ls_shift/su_mean 0.000
_refine_ls_structure_factor_coef Fsqd
_refine_ls_weighting_details 'w=1/[\s^2^(Fo^2^)+(0.0550P)^2^] where P=(Fo^2^+2Fc^2^)/3'
_refine_ls_weighting_scheme calc
_refine_ls_wR_factor_gt 0.0890
_refine_ls_wR_factor_ref 0.0934
_reflns_Friedel_coverage 0.000
_reflns_number_gt 1784
_reflns_number_total 2010
_reflns_threshold_expression 'I > 2\s(I)'
_cod_data_source_file d4ce00415a2.cif
_cod_data_source_block 116hxn1293k_0m
_cod_depositor_comments 'Adding full bibliography for 7248752--7248755.cif.'
_cod_database_code 7248752
_olex2_refinement_description
;
1. Fixed Uiso
 At 1.2 times of:
  All C(H) groups, All C(H,H) groups, All N(H,H,H) groups
 At 1.5 times of:
  All C(H,H,H) groups
2.a Ternary CH refined with riding coordinates:
 C1(H1), C4(H4)
2.b Secondary CH2 refined with riding coordinates:
 C3(H3A,H3B), C6(H6A,H6B), C5(H5A,H5B), C2(H2A,H2B)
2.c Idealised Me refined as rotating group:
 N1(H1A,H1B,H1C), C7(H7A,H7B,H7C)
;
_olex2_submission_special_instructions 'No special instructions were received'
_shelx_shelxl_version_number 2018/3
_shelx_space_group_comment
;
The symmetry employed for this shelxl refinement is uniquely defined
by the following loop, which should always be used as a source of
symmetry information in preference to the above space-group names.
They are only intended as comments.
;
_shelx_estimated_absorpt_t_min 0.787
_shelx_estimated_absorpt_t_max 0.863

loop_
_space_group_symop_operation_xyz
'x, y, z'
'-x, -y, -z'

loop_
_atom_site_label
_atom_site_type_symbol
_atom_site_fract_x
_atom_site_fract_y
_atom_site_fract_z
_atom_site_U_iso_or_equiv
_atom_site_adp_type
_atom_site_occupancy
_atom_site_site_symmetry_order
_atom_site_calc_flag
_atom_site_refinement_flags_posn
_atom_site_refinement_flags_adp
_atom_site_refinement_flags_occupancy
_atom_site_disorder_assembly
_atom_site_disorder_group
Cd1 Cd 0.500000 0.000000 0.000000 0.0506(2) Uani 1 2 d S . P . .
Cd2 Cd 1.000000 0.000000 0.000000 0.0495(2) Uani 1 2 d S . P . .
Cl2 Cl 0.77442(12) 0.18892(11) -0.09680(6) 0.0517(3) Uani 1 1 d . . . . .
Cl3 Cl 0.71866(12) -0.28620(11) -0.06801(6) 0.0529(3) Uani 1 1 d . . . . .
Cl1 Cl 0.75690(12) 0.09834(11) 0.17198(6) 0.0513(3) Uani 1 1 d . . . . .
N1 N 0.8287(5) 0.5298(4) 0.1429(2) 0.0624(8) Uani 1 1 d . . . . .
H1A H 0.755240 0.569767 0.094071 0.075 Uiso 1 1 calc R U . . .
H1B H 0.780924 0.414239 0.143288 0.075 Uiso 1 1 calc R U . . .
H1C H 0.958016 0.532286 0.122472 0.075 Uiso 1 1 calc R U . . .
C1 C 0.8149(5) 0.6539(5) 0.2595(3) 0.0534(8) Uani 1 1 d . . . . .
H1 H 0.856923 0.782034 0.256145 0.064 Uiso 1 1 calc R U . . .
C3 C 0.5887(6) 0.7585(6) 0.4186(3) 0.0667(10) Uani 1 1 d . . . . .
H3A H 0.622478 0.888388 0.419792 0.080 Uiso 1 1 calc R U . . .
H3B H 0.450286 0.743485 0.443846 0.080 Uiso 1 1 calc R U . . .
C6 C 0.9618(6) 0.5990(5) 0.3369(3) 0.0558(8) Uani 1 1 d . . . . .
H6A H 1.099604 0.617620 0.311401 0.067 Uiso 1 1 calc R U . . .
H6B H 0.931369 0.468587 0.335432 0.067 Uiso 1 1 calc R U . . .
C5 C 0.9450(6) 0.7163(5) 0.4575(3) 0.0571(8) Uani 1 1 d . . . . .
H5A H 1.034374 0.675121 0.507502 0.069 Uiso 1 1 calc R U . . .
H5B H 0.990449 0.844794 0.459695 0.069 Uiso 1 1 calc R U . . .
C4 C 0.7314(6) 0.7043(5) 0.4998(3) 0.0576(9) Uani 1 1 d . . . . .
H4 H 0.690481 0.574830 0.500604 0.069 Uiso 1 1 calc R U . . .
C2 C 0.6004(6) 0.6429(6) 0.2982(3) 0.0635(9) Uani 1 1 d . . . . .
H2A H 0.551385 0.514772 0.294668 0.076 Uiso 1 1 calc R U . . .
H2B H 0.514145 0.688162 0.248525 0.076 Uiso 1 1 calc R U . . .
C7 C 0.7166(8) 0.8239(6) 0.6207(3) 0.0791(12) Uani 1 1 d . . . . .
H7A H 0.747408 0.952408 0.621063 0.119 Uiso 1 1 calc R U . . .
H7B H 0.811930 0.789680 0.669614 0.119 Uiso 1 1 calc R U . . .
H7C H 0.581154 0.804113 0.646918 0.119 Uiso 1 1 calc R U . . .

loop_
_atom_site_aniso_label
_atom_site_aniso_U_11
_atom_site_aniso_U_22
_atom_site_aniso_U_33
_atom_site_aniso_U_23
_atom_site_aniso_U_13
_atom_site_aniso_U_12
Cd1 0.0415(3) 0.0512(3) 0.0598(3) 0.01515(18) 0.00171(16) 0.00453(16)
Cd2 0.0428(3) 0.0500(3) 0.0575(3) 0.01509(17) 0.00463(16) 0.00814(16)
Cl2 0.0509(5) 0.0545(5) 0.0540(5) 0.0210(4) 0.0039(3) 0.0065(3)
Cl3 0.0537(5) 0.0464(5) 0.0575(5) 0.0098(4) 0.0001(3) 0.0065(3)
Cl1 0.0527(5) 0.0547(5) 0.0477(4) 0.0140(3) 0.0038(3) 0.0075(3)
N1 0.082(2) 0.0580(18) 0.0465(15) 0.0128(13) 0.0041(14) 0.0040(15)
C1 0.067(2) 0.0466(19) 0.0456(16) 0.0102(14) 0.0011(14) 0.0053(15)
C3 0.061(2) 0.075(3) 0.065(2) 0.0126(19) 0.0085(17) 0.0201(19)
C6 0.0554(19) 0.058(2) 0.0552(18) 0.0151(16) 0.0071(15) 0.0103(16)
C5 0.060(2) 0.060(2) 0.0519(18) 0.0132(16) 0.0012(15) 0.0079(16)
C4 0.069(2) 0.054(2) 0.0516(18) 0.0136(15) 0.0103(15) 0.0103(17)
C2 0.063(2) 0.069(2) 0.059(2) 0.0160(17) -0.0017(16) 0.0099(18)
C7 0.100(3) 0.078(3) 0.058(2) 0.0100(19) 0.016(2) 0.020(2)

loop_
_atom_type_symbol
_atom_type_description
_atom_type_scat_dispersion_real
_atom_type_scat_dispersion_imag
_atom_type_scat_source
C C 0.0033 0.0016 'International Tables Vol C Tables 4.2.6.8 and 6.1.1.4'
H H 0.0000 0.0000 'International Tables Vol C Tables 4.2.6.8 and 6.1.1.4'
Cd Cd -0.8075 1.2024 'International Tables Vol C Tables 4.2.6.8 and 6.1.1.4'
Cl Cl 0.1484 0.1585 'International Tables Vol C Tables 4.2.6.8 and 6.1.1.4'
N N 0.0061 0.0033 'International Tables Vol C Tables 4.2.6.8 and 6.1.1.4'

loop_
_geom_angle_atom_site_label_1
_geom_angle_atom_site_label_2
_geom_angle_atom_site_label_3
_geom_angle
_geom_angle_site_symmetry_1
_geom_angle_site_symmetry_3
_geom_angle_publ_flag
Cd2 Cd1 Cd2 180.0 1_455 . ?
Cl2 Cd1 Cd2 50.647(18) . . ?
Cl2 Cd1 Cd2 129.354(18) 2_655 . ?
Cl2 Cd1 Cd2 50.646(18) 2_655 1_455 ?
Cl2 Cd1 Cd2 129.353(18) . 1_455 ?
Cl2 Cd1 Cl2 180.0 . 2_655 ?
Cl2 Cd1 Cl3 93.64(3) 2_655 . ?
Cl2 Cd1 Cl3 93.64(3) . 2_655 ?
Cl2 Cd1 Cl3 86.36(3) . . ?
Cl2 Cd1 Cl3 86.36(3) 2_655 2_655 ?
Cl3 Cd1 Cd2 128.497(17) 2_655 . ?
Cl3 Cd1 Cd2 128.497(17) . 1_455 ?
Cl3 Cd1 Cd2 51.503(17) . . ?
Cl3 Cd1 Cd2 51.503(17) 2_655 1_455 ?
Cl3 Cd1 Cl3 180.0 . 2_655 ?
Cl1 Cd1 Cd2 128.344(18) . 1_455 ?
Cl1 Cd1 Cd2 51.656(18) 2_655 1_455 ?
Cl1 Cd1 Cd2 51.656(18) . . ?
Cl1 Cd1 Cd2 128.344(18) 2_655 . ?
Cl1 Cd1 Cl2 96.30(3) . 2_655 ?
Cl1 Cd1 Cl2 83.70(3) . . ?
Cl1 Cd1 Cl2 96.30(3) 2_655 . ?
Cl1 Cd1 Cl2 83.70(3) 2_655 2_655 ?
Cl1 Cd1 Cl3 95.12(3) 2_655 . ?
Cl1 Cd1 Cl3 84.88(3) 2_655 2_655 ?
Cl1 Cd1 Cl3 95.12(3) . 2_655 ?
Cl1 Cd1 Cl3 84.88(3) . . ?
Cl1 Cd1 Cl1 180.0 . 2_655 ?
Cd1 Cd2 Cd1 180.0 1_655 . ?
Cl2 Cd2 Cd1 51.408(17) 2_755 1_655 ?
Cl2 Cd2 Cd1 128.592(17) 2_755 . ?
Cl2 Cd2 Cd1 128.593(17) . 1_655 ?
Cl2 Cd2 Cd1 51.407(17) . . ?
Cl2 Cd2 Cl2 180.0 2_755 . ?
Cl2 Cd2 Cl3 87.15(3) 2_755 2_755 ?
Cl2 Cd2 Cl3 92.85(3) 2_755 . ?
Cl2 Cd2 Cl3 87.15(3) . . ?
Cl2 Cd2 Cl3 92.85(3) . 2_755 ?
Cl2 Cd2 Cl1 96.53(3) . 2_755 ?
Cl2 Cd2 Cl1 83.47(3) . . ?
Cl2 Cd2 Cl1 96.53(3) 2_755 . ?
Cl2 Cd2 Cl1 83.47(3) 2_755 2_755 ?
Cl3 Cd2 Cd1 51.787(19) 2_755 1_655 ?
Cl3 Cd2 Cd1 128.213(19) . 1_655 ?
Cl3 Cd2 Cd1 128.213(19) 2_755 . ?
Cl3 Cd2 Cd1 51.787(19) . . ?
Cl3 Cd2 Cl3 180.0 . 2_755 ?
Cl1 Cd2 Cd1 50.572(17) 2_755 1_655 ?
Cl1 Cd2 Cd1 50.572(17) . . ?
Cl1 Cd2 Cd1 129.428(17) 2_755 . ?
Cl1 Cd2 Cd1 129.428(17) . 1_655 ?
Cl1 Cd2 Cl3 84.30(3) . . ?
Cl1 Cd2 Cl3 95.70(3) . 2_755 ?
Cl1 Cd2 Cl3 84.30(3) 2_755 2_755 ?
Cl1 Cd2 Cl3 95.70(3) 2_755 . ?
Cl1 Cd2 Cl1 180.0 . 2_755 ?
Cd2 Cl2 Cd1 77.95(2) . . ?
Cd2 Cl3 Cd1 76.71(2) . . ?
Cd1 Cl1 Cd2 77.77(2) . . ?
H1A N1 H1B 109.5 . . ?
H1A N1 H1C 109.5 . . ?
H1B N1 H1C 109.5 . . ?
C1 N1 H1A 109.5 . . ?
C1 N1 H1B 109.5 . . ?
C1 N1 H1C 109.5 . . ?
N1 C1 H1 108.4 . . ?
C6 C1 N1 108.2(3) . . ?
C6 C1 H1 108.4 . . ?
C2 C1 N1 110.3(3) . . ?
C2 C1 H1 108.4 . . ?
C2 C1 C6 113.0(3) . . ?
H3A C3 H3B 107.8 . . ?
C4 C3 H3A 109.1 . . ?
C4 C3 H3B 109.1 . . ?
C4 C3 C2 112.5(3) . . ?
C2 C3 H3A 109.1 . . ?
C2 C3 H3B 109.1 . . ?
C1 C6 H6A 109.7 . . ?
C1 C6 H6B 109.7 . . ?
C1 C6 C5 109.7(3) . . ?
H6A C6 H6B 108.2 . . ?
C5 C6 H6A 109.7 . . ?
C5 C6 H6B 109.7 . . ?
C6 C5 H5A 109.1 . . ?
C6 C5 H5B 109.1 . . ?
H5A C5 H5B 107.8 . . ?
C4 C5 C6 112.6(3) . . ?
C4 C5 H5A 109.1 . . ?
C4 C5 H5B 109.1 . . ?
C3 C4 H4 108.0 . . ?
C3 C4 C7 111.3(3) . . ?
C5 C4 C3 109.4(3) . . ?
C5 C4 H4 108.0 . . ?
C5 C4 C7 112.1(3) . . ?
C7 C4 H4 108.0 . . ?
C1 C2 C3 110.3(3) . . ?
C1 C2 H2A 109.6 . . ?
C1 C2 H2B 109.6 . . ?
C3 C2 H2A 109.6 . . ?
C3 C2 H2B 109.6 . . ?
H2A C2 H2B 108.1 . . ?
C4 C7 H7A 109.5 . . ?
C4 C7 H7B 109.5 . . ?
C4 C7 H7C 109.5 . . ?
H7A C7 H7B 109.5 . . ?
H7A C7 H7C 109.5 . . ?
H7B C7 H7C 109.5 . . ?

loop_
_geom_bond_atom_site_label_1
_geom_bond_atom_site_label_2
_geom_bond_distance
_geom_bond_site_symmetry_2
_geom_bond_publ_flag
Cd1 Cd2 3.3028(4) . ?
Cd1 Cd2 3.3028(4) 1_455 ?
Cd1 Cl2 2.6396(8) . ?
Cd1 Cl2 2.6396(8) 2_655 ?
Cd1 Cl3 2.6664(9) 2_655 ?
Cd1 Cl3 2.6664(9) . ?
Cd1 Cl1 2.6103(8) 2_655 ?
Cd1 Cl1 2.6103(8) . ?
Cd2 Cl2 2.6114(8) 2_755 ?
Cd2 Cl2 2.6114(8) . ?
Cd2 Cl3 2.6560(8) . ?
Cd2 Cl3 2.6560(8) 2_755 ?
Cd2 Cl1 2.6505(8) . ?
Cd2 Cl1 2.6505(8) 2_755 ?
N1 H1A 0.8900 . ?
N1 H1B 0.8900 . ?
N1 H1C 0.8900 . ?
N1 C1 1.507(4) . ?
C1 H1 0.9800 . ?
C1 C6 1.504(5) . ?
C1 C2 1.495(5) . ?
C3 H3A 0.9700 . ?
C3 H3B 0.9700 . ?
C3 C4 1.515(5) . ?
C3 C2 1.520(5) . ?
C6 H6A 0.9700 . ?
C6 H6B 0.9700 . ?
C6 C5 1.531(5) . ?
C5 H5A 0.9700 . ?
C5 H5B 0.9700 . ?
C5 C4 1.505(5) . ?
C4 H4 0.9800 . ?
C4 C7 1.538(5) . ?
C2 H2A 0.9700 . ?
C2 H2B 0.9700 . ?
C7 H7A 0.9600 . ?
C7 H7B 0.9600 . ?
C7 H7C 0.9600 . ?

loop_
_geom_torsion_atom_site_label_1
_geom_torsion_atom_site_label_2
_geom_torsion_atom_site_label_3
_geom_torsion_atom_site_label_4
_geom_torsion
_geom_torsion_site_symmetry_1
_geom_torsion_site_symmetry_2
_geom_torsion_site_symmetry_3
_geom_torsion_site_symmetry_4
_geom_torsion_publ_flag
N1 C1 C6 C5 -177.4(3) . . . . ?
N1 C1 C2 C3 176.4(3) . . . . ?
C1 C6 C5 C4 55.5(4) . . . . ?
C6 C1 C2 C3 55.2(4) . . . . ?
C6 C5 C4 C3 -55.7(4) . . . . ?
C6 C5 C4 C7 -179.6(3) . . . . ?
C4 C3 C2 C1 -55.2(4) . . . . ?
C2 C1 C6 C5 -55.0(4) . . . . ?
C2 C3 C4 C5 55.5(4) . . . . ?
C2 C3 C4 C7 179.8(4) . . . . ?
